data_7017181
loop_
_publ_author_name
'Meng, Xianggao'
'Liu, Liang'
'Zhang, Hang'
'Luo, Yuanyuan'
'Liu, Changlin'

_publ_section_title
;
 Tris(benzimidazolyl)amine-Cu(ii) coordination units bridged by
 carboxylates: structures and DNA-condensing property.
;
_journal_issue 48
_journal_name_full 'Dalton transactions (Cambridge, England : 2003)'
_journal_page_first 12846
_journal_page_last 12855
_journal_paper_doi 10.1039/c1dt10695c
_journal_volume 40
_journal_year 2011
_chemical_formula_moiety 'C53 H48 Cu2 N14 O4, 2(Cl O4), 2(H2 O)'
_chemical_formula_sum 'C53 H52 Cl2 Cu2 N14 O14'
_chemical_formula_weight 1307.07
_chemical_name_systematic
;
?
;
_space_group_IT_number 52
_symmetry_cell_setting orthorhombic
_symmetry_space_group_name_Hall '-P 2a 2bc'
_symmetry_space_group_name_H-M 'P n n a'
_atom_sites_solution_hydrogens geom
_atom_sites_solution_primary direct
_atom_sites_solution_secondary difmap
_audit_creation_method SHELXL-97
_cell_angle_alpha 90.00
_cell_angle_beta 90.00
_cell_angle_gamma 90.00
_cell_formula_units_Z 4
_cell_length_a 16.6780(9)
_cell_length_b 17.1571(10)
_cell_length_c 19.0110(11)
_cell_measurement_reflns_used 3754
_cell_measurement_temperature 298(2)
_cell_measurement_theta_max 18.91
_cell_measurement_theta_min 2.37
_cell_volume 5439.9(5)
_computing_cell_refinement 'Bruker SMART'
_computing_data_collection 'Bruker SMART,(Version 5.628)2001'
_computing_data_reduction 'Bruker SAINT+,(Version 6.45)2001 '
_computing_molecular_graphics 'PLATON (Spek, 2003)'
_computing_publication_material PLATON
_computing_structure_refinement 'SHELXL-97 (Sheldrick, 2008)'
_computing_structure_solution 'SHELXS-97 (Sheldrick, 2008)'
_diffrn_ambient_temperature 298(2)
_diffrn_measured_fraction_theta_full 0.994
_diffrn_measured_fraction_theta_max 0.994
_diffrn_measurement_device_type 'Bruker SMART Apex CCD area-detector'
_diffrn_measurement_method '0.3\% wide \w exposures'
_diffrn_radiation_monochromator graphite
_diffrn_radiation_source 'fine focus sealed Siemens Mo tube'
_diffrn_radiation_type 'Mo k\a'
_diffrn_radiation_wavelength 0.71073
_diffrn_reflns_av_R_equivalents 0.1050
_diffrn_reflns_av_sigmaI/netI 0.0385
_diffrn_reflns_limit_h_max 20
_diffrn_reflns_limit_h_min -20
_diffrn_reflns_limit_k_max 20
_diffrn_reflns_limit_k_min -20
_diffrn_reflns_limit_l_max 23
_diffrn_reflns_limit_l_min -23
_diffrn_reflns_number 103378
_diffrn_reflns_theta_full 25.50
_diffrn_reflns_theta_max 25.50
_diffrn_reflns_theta_min 2.14
_exptl_absorpt_coefficient_mu 0.962
_exptl_absorpt_correction_type none
_exptl_crystal_colour blue
_exptl_crystal_density_diffrn 1.596
_exptl_crystal_density_method 'not measured'
_exptl_crystal_description block
_exptl_crystal_F_000 2688
_exptl_crystal_size_max 0.10
_exptl_crystal_size_mid 0.06
_exptl_crystal_size_min 0.04
_refine_diff_density_max 0.961
_refine_diff_density_min -0.519
_refine_diff_density_rms 0.095
_refine_ls_extinction_method none
_refine_ls_goodness_of_fit_ref 1.062
_refine_ls_hydrogen_treatment constr
_refine_ls_matrix_type full
_refine_ls_number_parameters 385
_refine_ls_number_reflns 5045
_refine_ls_number_restraints 0
_refine_ls_restrained_S_all 1.062
_refine_ls_R_factor_all 0.1051
_refine_ls_R_factor_gt 0.0675
_refine_ls_shift/su_max 0.000
_refine_ls_shift/su_mean 0.000
_refine_ls_structure_factor_coef Fsqd
_refine_ls_weighting_details 'calc w=1/[\s^2^(Fo^2^)+(0.1038P)^2^+6.6303P] where P=(Fo^2^+2Fc^2^)/3'
_refine_ls_weighting_scheme calc
_refine_ls_wR_factor_gt 0.1738
_refine_ls_wR_factor_ref 0.1957
_reflns_number_gt 3407
_reflns_number_total 5045
_reflns_threshold_expression I>2\s(I)
_cod_data_source_file c1dt10695c.txt
_cod_data_source_block 6
_cod_depositor_comments
;
The following automatic conversions were performed:

'_symmetry_cell_setting' value 'Orthorhombic' changed to
'orthorhombic' according to
/home/saulius/struct/CIF-dictionaries/cif_core.dic dictionary named
'cif_core.dic' version 2.4.1 from 2010-06-29.

Automatic conversion script
Id: cif_fix_values 1715 2011-07-08 13:25:40Z adriana 
;
_cod_database_code 7017181

loop_
_symmetry_equiv_pos_as_xyz
'x, y, z'
'-x+1/2, -y, z'
'-x+1/2, y+1/2, -z+1/2'
'x, -y+1/2, -z+1/2'
'-x, -y, -z'
'x-1/2, y, -z'
'x-1/2, -y-1/2, z-1/2'
'-x, y-1/2, z-1/2'

loop_
_atom_site_label
_atom_site_type_symbol
_atom_site_fract_x
_atom_site_fract_y
_atom_site_fract_z
_atom_site_U_iso_or_equiv
_atom_site_adp_type
_atom_site_occupancy
_atom_site_symmetry_multiplicity
_atom_site_calc_flag
_atom_site_refinement_flags
Cu1 Cu 0.41394(3) 0.24641(3) 0.05738(3) 0.0474(2) Uani 1 1 d .
N1 N 0.3223(2) 0.2607(2) -0.0209(2) 0.0470(9) Uani 1 1 d .
N2 N 0.4504(2) 0.1642(2) -0.01310(19) 0.0440(9) Uani 1 1 d .
N3 N 0.4239(2) 0.0971(2) -0.1094(2) 0.0517(10) Uani 1 1 d .
H3 H 0.3983 0.0810 -0.1459 0.062 Uiso 1 1 calc R
N4 N 0.3112(2) 0.2109(2) 0.1130(2) 0.0459(9) Uani 1 1 d .
N5 N 0.1791(2) 0.2105(2) 0.1206(2) 0.0524(10) Uani 1 1 d .
H5A H 0.1299 0.2192 0.1093 0.063 Uiso 1 1 calc R
N6 N 0.4147(2) 0.3651(2) 0.0456(2) 0.0493(10) Uani 1 1 d .
N7 N 0.3745(2) 0.4656(2) -0.0188(2) 0.0533(10) Uani 1 1 d .
H7A H 0.3522 0.4910 -0.0526 0.064 Uiso 1 1 calc R
O1 O 0.4881(2) 0.2244(2) 0.1316(2) 0.0677(10) Uani 1 1 d .
O2 O 0.5925(3) 0.2913(3) 0.0974(4) 0.1004(18) Uani 1 1 d .
C1 C 0.3184(3) 0.1893(3) -0.0646(3) 0.0518(12) Uani 1 1 d .
H1A H 0.3041 0.2027 -0.1125 0.062 Uiso 1 1 calc R
H1B H 0.2780 0.1541 -0.0462 0.062 Uiso 1 1 calc R
C2 C 0.3986(3) 0.1509(3) -0.0633(2) 0.0462(11) Uani 1 1 d .
C3 C 0.5153(3) 0.1146(3) -0.0266(2) 0.0451(10) Uani 1 1 d .
C4 C 0.5853(3) 0.1009(3) 0.0107(3) 0.0529(12) Uani 1 1 d .
H4 H 0.5967 0.1277 0.0520 0.063 Uiso 1 1 calc R
C5 C 0.6375(3) 0.0459(3) -0.0162(3) 0.0621(14) Uani 1 1 d .
H5 H 0.6847 0.0353 0.0079 0.075 Uiso 1 1 calc R
C6 C 0.6217(4) 0.0065(3) -0.0775(3) 0.0682(15) Uani 1 1 d .
H6 H 0.6589 -0.0293 -0.0942 0.082 Uiso 1 1 calc R
C7 C 0.5521(4) 0.0186(3) -0.1147(3) 0.0653(14) Uani 1 1 d .
H7 H 0.5415 -0.0083 -0.1561 0.078 Uiso 1 1 calc R
C8 C 0.4983(3) 0.0726(2) -0.0876(2) 0.0483(11) Uani 1 1 d .
C9 C 0.2436(3) 0.2762(3) 0.0146(3) 0.0529(12) Uani 1 1 d .
H9A H 0.1996 0.2595 -0.0150 0.064 Uiso 1 1 calc R
H9B H 0.2376 0.3315 0.0241 0.064 Uiso 1 1 calc R
C10 C 0.2443(3) 0.2304(3) 0.0827(3) 0.0473(11) Uani 1 1 d .
C11 C 0.2892(3) 0.1748(3) 0.1758(2) 0.0454(11) Uani 1 1 d .
C12 C 0.3358(3) 0.1421(3) 0.2280(3) 0.0580(13) Uani 1 1 d .
H12 H 0.3915 0.1428 0.2257 0.070 Uiso 1 1 calc R
C13 C 0.2962(3) 0.1084(3) 0.2835(3) 0.0653(14) Uani 1 1 d .
H13 H 0.3261 0.0850 0.3190 0.078 Uiso 1 1 calc R
C14 C 0.2129(3) 0.1080(3) 0.2887(3) 0.0670(15) Uani 1 1 d .
H14 H 0.1886 0.0853 0.3277 0.080 Uiso 1 1 calc R
C15 C 0.1661(3) 0.1407(3) 0.2370(3) 0.0631(15) Uani 1 1 d .
H15 H 0.1104 0.1405 0.2398 0.076 Uiso 1 1 calc R
C16 C 0.2057(3) 0.1737(3) 0.1807(3) 0.0489(11) Uani 1 1 d .
C17 C 0.3462(3) 0.3294(3) -0.0629(3) 0.0532(12) Uani 1 1 d .
H17A H 0.3004 0.3504 -0.0880 0.064 Uiso 1 1 calc R
H17B H 0.3872 0.3153 -0.0967 0.064 Uiso 1 1 calc R
C18 C 0.3778(3) 0.3878(3) -0.0117(3) 0.0487(11) Uani 1 1 d .
C19 C 0.4386(3) 0.4344(3) 0.0793(3) 0.0506(12) Uani 1 1 d .
C20 C 0.4801(3) 0.4455(3) 0.1417(3) 0.0589(13) Uani 1 1 d .
H20 H 0.4976 0.4038 0.1690 0.071 Uiso 1 1 calc R
C21 C 0.4942(3) 0.5225(4) 0.1610(3) 0.0694(16) Uani 1 1 d .
H21 H 0.5213 0.5328 0.2027 0.083 Uiso 1 1 calc R
C22 C 0.4690(3) 0.5838(4) 0.1201(4) 0.0728(17) Uani 1 1 d .
H22 H 0.4800 0.6343 0.1351 0.087 Uiso 1 1 calc R
C23 C 0.4282(3) 0.5736(3) 0.0580(3) 0.0665(16) Uani 1 1 d .
H23 H 0.4115 0.6156 0.0308 0.080 Uiso 1 1 calc R
C24 C 0.4133(3) 0.4968(3) 0.0381(3) 0.0522(12) Uani 1 1 d .
C25 C 0.5585(4) 0.2461(5) 0.1379(4) 0.082(2) Uani 1 1 d .
C26 C 0.6042(5) 0.2094(7) 0.2006(5) 0.140(4) Uani 1 1 d .
H26A H 0.5641 0.1821 0.2281 0.168 Uiso 1 1 calc R
H26B H 0.6384 0.1695 0.1803 0.168 Uiso 1 1 calc R
C27 C 0.6528(7) 0.2500 0.2500 0.111(4) Uani 1 2 d S
H27A H 0.6870 0.2868 0.2254 0.133 Uiso 0.50 1 calc PR
H27B H 0.6870 0.2132 0.2746 0.133 Uiso 0.50 1 calc PR
Cl1 Cl 0.7500 0.0000 0.19874(11) 0.0704(6) Uani 1 2 d S
Cl2 Cl 0.94476(14) 0.2500 0.2500 0.0652(5) Uani 1 2 d S
O3 O 0.8211(5) 0.0010(5) 0.2346(4) 0.173(3) Uani 1 1 d .
O4 O 0.7507(4) 0.0627(5) 0.1539(5) 0.184(3) Uani 1 1 d .
O5 O 0.9945(3) 0.2396(2) 0.1888(2) 0.0835(13) Uani 1 1 d .
O6 O 0.9009(4) 0.1807(5) 0.2594(3) 0.140(3) Uani 1 1 d .
O7 O 0.6847(2) 0.4262(2) 0.1157(2) 0.0738(11) Uani 1 1 d .
H7C H 0.6503 0.3946 0.1054 0.111 Uiso 1 1 d R
H7B H 0.6903 0.4306 0.1581 0.111 Uiso 1 1 d R

loop_
_atom_site_aniso_label
_atom_site_aniso_U_11
_atom_site_aniso_U_22
_atom_site_aniso_U_33
_atom_site_aniso_U_23
_atom_site_aniso_U_13
_atom_site_aniso_U_12
Cu1 0.0381(3) 0.0519(4) 0.0524(4) -0.0076(3) -0.0048(2) 0.0023(2)
N1 0.042(2) 0.048(2) 0.051(2) -0.0039(18) -0.0034(17) 0.0009(17)
N2 0.043(2) 0.042(2) 0.047(2) -0.0037(17) 0.0025(17) 0.0030(17)
N3 0.059(3) 0.047(2) 0.049(2) -0.0072(18) -0.0052(19) -0.0015(19)
N4 0.038(2) 0.053(2) 0.047(2) -0.0082(18) 0.0027(17) 0.0041(17)
N5 0.031(2) 0.061(2) 0.066(3) -0.006(2) -0.0029(18) 0.0049(18)
N6 0.048(2) 0.047(2) 0.054(2) -0.0075(18) 0.0035(18) -0.0009(18)
N7 0.051(2) 0.050(2) 0.059(2) -0.004(2) 0.007(2) 0.0084(19)
O1 0.054(2) 0.090(3) 0.059(2) -0.014(2) -0.0163(18) 0.008(2)
O2 0.055(3) 0.085(3) 0.161(5) -0.050(3) 0.000(3) -0.004(2)
C1 0.051(3) 0.047(3) 0.058(3) -0.009(2) -0.009(2) 0.000(2)
C2 0.048(3) 0.041(2) 0.049(3) -0.002(2) 0.001(2) 0.000(2)
C3 0.046(3) 0.042(2) 0.048(2) 0.001(2) 0.007(2) 0.001(2)
C4 0.048(3) 0.050(3) 0.060(3) -0.001(2) 0.000(2) 0.001(2)
C5 0.053(3) 0.054(3) 0.079(4) -0.001(3) 0.001(3) 0.010(2)
C6 0.064(4) 0.057(3) 0.084(4) -0.008(3) 0.014(3) 0.010(3)
C7 0.075(4) 0.057(3) 0.064(3) -0.013(3) 0.010(3) 0.000(3)
C8 0.060(3) 0.034(2) 0.051(3) -0.001(2) 0.006(2) -0.002(2)
C9 0.044(3) 0.055(3) 0.060(3) -0.003(2) -0.001(2) 0.007(2)
C10 0.038(2) 0.049(3) 0.055(3) -0.009(2) -0.002(2) 0.005(2)
C11 0.041(2) 0.044(2) 0.051(3) -0.014(2) -0.001(2) -0.002(2)
C12 0.039(3) 0.073(4) 0.062(3) -0.002(3) -0.003(2) -0.001(2)
C13 0.057(3) 0.080(4) 0.059(3) 0.005(3) -0.003(3) 0.005(3)
C14 0.061(3) 0.081(4) 0.059(3) 0.008(3) 0.008(3) 0.005(3)
C15 0.047(3) 0.072(4) 0.071(4) -0.004(3) 0.008(3) -0.007(3)
C16 0.039(2) 0.051(3) 0.057(3) -0.011(2) 0.003(2) 0.000(2)
C17 0.050(3) 0.059(3) 0.050(3) 0.002(2) -0.001(2) 0.003(2)
C18 0.041(3) 0.050(3) 0.054(3) -0.006(2) 0.006(2) 0.002(2)
C19 0.041(2) 0.053(3) 0.058(3) -0.016(2) 0.014(2) -0.002(2)
C20 0.048(3) 0.069(3) 0.060(3) -0.014(3) 0.011(2) -0.006(2)
C21 0.056(3) 0.080(4) 0.072(4) -0.036(3) 0.016(3) -0.005(3)
C22 0.058(3) 0.064(4) 0.097(5) -0.035(4) 0.024(3) -0.008(3)
C23 0.052(3) 0.052(3) 0.095(5) -0.015(3) 0.025(3) 0.005(2)
C24 0.044(3) 0.050(3) 0.063(3) -0.009(2) 0.020(2) 0.004(2)
C25 0.048(3) 0.106(5) 0.091(5) -0.063(4) -0.016(3) 0.014(4)
C26 0.075(5) 0.247(12) 0.097(6) -0.067(7) -0.041(4) 0.043(6)
C27 0.074(7) 0.166(12) 0.093(8) 0.003(7) 0.000 0.000
Cl1 0.0770(13) 0.0720(13) 0.0620(11) 0.000 0.000 -0.0241(10)
Cl2 0.0834(13) 0.0618(12) 0.0505(10) 0.0083(8) 0.000 0.000
O3 0.157(6) 0.212(8) 0.151(6) 0.000(5) -0.078(5) -0.047(6)
O4 0.152(6) 0.182(6) 0.216(7) 0.117(6) 0.057(6) 0.004(5)
O5 0.111(4) 0.070(3) 0.069(3) -0.001(2) 0.019(3) -0.001(2)
O6 0.157(6) 0.176(6) 0.087(4) 0.011(4) 0.005(3) -0.099(5)
O7 0.059(2) 0.070(2) 0.092(3) -0.002(2) -0.009(2) -0.0014(18)

loop_
_atom_type_symbol
_atom_type_description
_atom_type_scat_dispersion_real
_atom_type_scat_dispersion_imag
_atom_type_scat_source
C C 0.0033 0.0016 'International Tables Vol C Tables 4.2.6.8 and 6.1.1.4'
H H 0.0000 0.0000 'International Tables Vol C Tables 4.2.6.8 and 6.1.1.4'
N N 0.0061 0.0033 'International Tables Vol C Tables 4.2.6.8 and 6.1.1.4'
O O 0.0106 0.0060 'International Tables Vol C Tables 4.2.6.8 and 6.1.1.4'
Cl Cl 0.1484 0.1585 'International Tables Vol C Tables 4.2.6.8 and 6.1.1.4'
Cu Cu 0.3201 1.2651 'International Tables Vol C Tables 4.2.6.8 and 6.1.1.4'

loop_
_geom_angle_atom_site_label_1
_geom_angle_atom_site_label_2
_geom_angle_atom_site_label_3
_geom_angle
_geom_angle_site_symmetry_1
_geom_angle_site_symmetry_3
O1 Cu1 N2 98.92(15) . .
O1 Cu1 N6 105.82(17) . .
N2 Cu1 N6 127.88(15) . .
O1 Cu1 N4 95.69(16) . .
N2 Cu1 N4 111.88(15) . .
N6 Cu1 N4 110.38(15) . .
O1 Cu1 N1 173.46(16) . .
N2 Cu1 N1 80.56(14) . .
N6 Cu1 N1 79.32(15) . .
N4 Cu1 N1 78.57(15) . .
C17 N1 C1 111.6(4) . .
C17 N1 C9 109.7(4) . .
C1 N1 C9 111.2(4) . .
C17 N1 Cu1 105.9(3) . .
C1 N1 Cu1 109.0(3) . .
C9 N1 Cu1 109.3(3) . .
C2 N2 C3 105.8(4) . .
C2 N2 Cu1 113.8(3) . .
C3 N2 Cu1 140.5(3) . .
C2 N3 C8 107.3(4) . .
C2 N3 H3 126.3 . .
C8 N3 H3 126.3 . .
C10 N4 C11 105.5(4) . .
C10 N4 Cu1 113.7(3) . .
C11 N4 Cu1 140.7(3) . .
C10 N5 C16 107.4(4) . .
C10 N5 H5A 126.3 . .
C16 N5 H5A 126.3 . .
C18 N6 C19 105.1(4) . .
C18 N6 Cu1 112.5(3) . .
C19 N6 Cu1 142.3(3) . .
C18 N7 C24 106.8(4) . .
C18 N7 H7A 126.6 . .
C24 N7 H7A 126.6 . .
C25 O1 Cu1 128.7(5) . .
N1 C1 C2 108.5(4) . .
N1 C1 H1A 110.0 . .
C2 C1 H1A 110.0 . .
N1 C1 H1B 110.0 . .
C2 C1 H1B 110.0 . .
H1A C1 H1B 108.4 . .
N2 C2 N3 112.9(4) . .
N2 C2 C1 121.9(4) . .
N3 C2 C1 125.2(4) . .
C4 C3 C8 120.6(4) . .
C4 C3 N2 131.4(4) . .
C8 C3 N2 107.9(4) . .
C5 C4 C3 117.2(5) . .
C5 C4 H4 121.4 . .
C3 C4 H4 121.4 . .
C6 C5 C4 122.0(5) . .
C6 C5 H5 119.0 . .
C4 C5 H5 119.0 . .
C5 C6 C7 121.6(5) . .
C5 C6 H6 119.2 . .
C7 C6 H6 119.2 . .
C6 C7 C8 117.1(5) . .
C6 C7 H7 121.4 . .
C8 C7 H7 121.4 . .
N3 C8 C7 132.5(5) . .
N3 C8 C3 106.1(4) . .
C7 C8 C3 121.4(5) . .
N1 C9 C10 106.6(4) . .
N1 C9 H9A 110.4 . .
C10 C9 H9A 110.4 . .
N1 C9 H9B 110.4 . .
C10 C9 H9B 110.4 . .
H9A C9 H9B 108.6 . .
N4 C10 N5 113.0(4) . .
N4 C10 C9 121.3(4) . .
N5 C10 C9 125.6(4) . .
C12 C11 N4 130.4(4) . .
C12 C11 C16 120.5(5) . .
N4 C11 C16 109.1(4) . .
C13 C12 C11 117.0(5) . .
C13 C12 H12 121.5 . .
C11 C12 H12 121.5 . .
C12 C13 C14 122.5(5) . .
C12 C13 H13 118.8 . .
C14 C13 H13 118.8 . .
C15 C14 C13 120.9(5) . .
C15 C14 H14 119.5 . .
C13 C14 H14 119.5 . .
C14 C15 C16 116.7(5) . .
C14 C15 H15 121.6 . .
C16 C15 H15 121.6 . .
C15 C16 N5 132.6(4) . .
C15 C16 C11 122.4(5) . .
N5 C16 C11 105.0(4) . .
N1 C17 C18 106.2(4) . .
N1 C17 H17A 110.5 . .
C18 C17 H17A 110.5 . .
N1 C17 H17B 110.5 . .
C18 C17 H17B 110.5 . .
H17A C17 H17B 108.7 . .
N6 C18 N7 113.5(4) . .
N6 C18 C17 120.6(4) . .
N7 C18 C17 125.9(4) . .
C20 C19 C24 121.8(5) . .
C20 C19 N6 130.3(5) . .
C24 C19 N6 107.9(4) . .
C19 C20 C21 116.1(6) . .
C19 C20 H20 122.0 . .
C21 C20 H20 122.0 . .
C22 C21 C20 121.8(6) . .
C22 C21 H21 119.1 . .
C20 C21 H21 119.1 . .
C21 C22 C23 122.6(5) . .
C21 C22 H22 118.7 . .
C23 C22 H22 118.7 . .
C22 C23 C24 116.3(6) . .
C22 C23 H23 121.8 . .
C24 C23 H23 121.8 . .
N7 C24 C19 106.7(4) . .
N7 C24 C23 132.0(5) . .
C19 C24 C23 121.4(5) . .
O2 C25 O1 124.4(7) . .
O2 C25 C26 120.7(7) . .
O1 C25 C26 114.8(8) . .
C27 C26 C25 126.1(9) . .
C27 C26 H26A 105.8 . .
C25 C26 H26A 105.8 . .
C27 C26 H26B 105.8 . .
C25 C26 H26B 105.8 . .
H26A C26 H26B 106.2 . .
C26 C27 C26 110.6(10) . 4
C26 C27 H27A 109.5 . .
C26 C27 H27A 109.5 4 .
C26 C27 H27B 109.5 . .
C26 C27 H27B 109.5 4 .
H27A C27 H27B 108.1 . .
O3 Cl1 O3 120.2(7) 2_655 .
O3 Cl1 O4 109.1(5) 2_655 .
O3 Cl1 O4 107.0(5) . .
O3 Cl1 O4 107.0(5) 2_655 2_655
O3 Cl1 O4 109.1(5) . 2_655
O4 Cl1 O4 103.3(9) . 2_655
O6 Cl2 O6 117.3(7) 4 .
O6 Cl2 O5 107.6(3) 4 .
O6 Cl2 O5 107.3(3) . .
O6 Cl2 O5 107.3(3) 4 4
O6 Cl2 O5 107.6(3) . 4
O5 Cl2 O5 109.7(4) . 4
H7C O7 H7B 112.5 . .

loop_
_geom_bond_atom_site_label_1
_geom_bond_atom_site_label_2
_geom_bond_distance
_geom_bond_site_symmetry_2
Cu1 O1 1.913(4) .
Cu1 N2 2.039(4) .
Cu1 N6 2.049(4) .
Cu1 N4 2.103(4) .
Cu1 N1 2.147(4) .
N1 C17 1.477(6) .
N1 C1 1.482(6) .
N1 C9 1.500(6) .
N2 C2 1.307(6) .
N2 C3 1.401(6) .
N3 C2 1.340(6) .
N3 C8 1.374(6) .
N3 H3 0.8600 .
N4 C10 1.300(6) .
N4 C11 1.394(6) .
N5 C10 1.349(6) .
N5 C16 1.380(6) .
N5 H5A 0.8600 .
N6 C18 1.309(6) .
N6 C19 1.408(6) .
N7 C18 1.343(6) .
N7 C24 1.370(6) .
N7 H7A 0.8600 .
O1 C25 1.237(7) .
O2 C25 1.231(9) .
C1 C2 1.491(6) .
C1 H1A 0.9700 .
C1 H1B 0.9700 .
C3 C4 1.385(6) .
C3 C8 1.395(6) .
C4 C5 1.382(7) .
C4 H4 0.9300 .
C5 C6 1.372(8) .
C5 H5 0.9300 .
C6 C7 1.375(8) .
C6 H6 0.9300 .
C7 C8 1.389(7) .
C7 H7 0.9300 .
C9 C10 1.514(7) .
C9 H9A 0.9700 .
C9 H9B 0.9700 .
C11 C12 1.380(7) .
C11 C16 1.396(6) .
C12 C13 1.373(8) .
C12 H12 0.9300 .
C13 C14 1.392(7) .
C13 H13 0.9300 .
C14 C15 1.376(8) .
C14 H14 0.9300 .
C15 C16 1.379(7) .
C15 H15 0.9300 .
C17 C18 1.493(7) .
C17 H17A 0.9700 .
C17 H17B 0.9700 .
C19 C20 1.387(7) .
C19 C24 1.392(7) .
C20 C21 1.392(8) .
C20 H20 0.9300 .
C21 C22 1.374(9) .
C21 H21 0.9300 .
C22 C23 1.374(9) .
C22 H22 0.9300 .
C23 C24 1.393(7) .
C23 H23 0.9300 .
C25 C26 1.549(12) .
C26 C27 1.424(10) .
C26 H26A 0.9700 .
C26 H26B 0.9700 .
C27 C26 1.424(10) 4
C27 H27A 0.9700 .
C27 H27B 0.9700 .
Cl1 O3 1.369(7) 2_655
Cl1 O3 1.369(7) .
Cl1 O4 1.373(6) .
Cl1 O4 1.373(6) 2_655
Cl2 O6 1.407(6) 4
Cl2 O6 1.407(6) .
Cl2 O5 1.440(4) .
Cl2 O5 1.440(4) 4
O7 H7C 0.8137 .
O7 H7B 0.8143 .

loop_
_geom_hbond_atom_site_label_D
_geom_hbond_atom_site_label_H
_geom_hbond_atom_site_label_A
_geom_hbond_distance_DH
_geom_hbond_distance_HA
_geom_hbond_distance_DA
_geom_hbond_angle_DHA
_geom_hbond_site_symmetry_A
N3 H3 O3 0.86 2.53 3.365(9) 165.0 6
N3 H3 O4 0.86 2.49 3.067(8) 125.6 6
N5 H5A O5 0.86 2.74 3.378(8) 132.0 1_455
N7 H7A O7 0.86 1.96 2.796(6) 163.7 5_665
O7 H7C O2 0.81 2.02 2.801(6) 159.6 .
O7 H7B O3 0.81 2.38 3.123(9) 152.4 3_655
C9 H9A O2 0.97 2.44 3.309(7) 149.6 6
C17 H17A O7 0.97 2.38 3.319(6) 161.4 6
C22 H22 O5 0.93 2.43 3.355(7) 173.0 2_665
